data_4350730
loop_
_publ_author_name
'Chen, Sa'
'Shang, Ran'
'Hu, Ke-Li'
'Wang, Zhe-Ming'
'Gao, Song'

_publ_section_title
;
 [NH2NH3][M(HCOO)3] (M = Mn2+, Zn2+, Co2+and Mg2+): structural phase
 transitions, prominent dielectric anomalies and negative thermal
 expansion, and magnetic ordering
;
_journal_issue 1
_journal_name_full 'Inorg. Chem. Front.'
_journal_page_first 83
_journal_paper_doi 10.1039/C3QI00034F
_journal_volume 1
_journal_year 2014
_chemical_formula_sum 'C3 H8 Co N2 O6'
_chemical_formula_weight 227.04
_space_group_IT_number 19
_space_group_name_Hall 'P 2ac 2ab'
_space_group_name_H-M_alt 'P 21 21 21'
_symmetry_cell_setting orthorhombic
_symmetry_space_group_name_H-M 'P 21 21 21'
_atom_sites_solution_hydrogens difmap
_atom_sites_solution_primary direct
_atom_sites_solution_secondary difmap
_audit_creation_method SHELXL-97
_cell_angle_alpha 90.00
_cell_angle_beta 90.00
_cell_angle_gamma 90.00
_cell_formula_units_Z 4
_cell_length_a 7.9435(2)
_cell_length_b 13.8339(4)
_cell_length_c 7.3016(2)
_cell_measurement_reflns_used 7674
_cell_measurement_temperature 110
_cell_measurement_theta_max 28.700
_cell_measurement_theta_min 3.395
_cell_volume 802.37(4)
_computing_cell_refinement 'HKL Scalepack (Otwinowski & Minor, 1997)'
_computing_data_collection 'KappaCCD (Nonius B. V., 1998)'
_computing_data_reduction 'HKL Denzo (Otwinowski & Minor, 1997) & maXus (Mackay et al., 1998)'
_computing_molecular_graphics 'Bruker SHELXTL V5.1 (Sheldrick, 1998)'
_computing_publication_material 'SHELXL-97 (Sheldrick, 1997)'
_computing_structure_refinement 'SHELXL-97 (Sheldrick, 1997)'
_computing_structure_solution 'SHELXS-97 (Sheldrick, 1997)'
_diffrn_ambient_temperature 110
_diffrn_detector_area_resol_mean 9
_diffrn_measured_fraction_theta_full 0.997
_diffrn_measured_fraction_theta_max 0.997
_diffrn_measurement_device_type 'NONIUS KappaCCD'
_diffrn_measurement_method CCD
_diffrn_radiation_monochromator graphite
_diffrn_radiation_source 'fine-focus sealed tube'
_diffrn_radiation_type MoK\a
_diffrn_radiation_wavelength 0.71073
_diffrn_reflns_av_R_equivalents 0.0656
_diffrn_reflns_av_sigmaI/netI 0.0461
_diffrn_reflns_limit_h_max 10
_diffrn_reflns_limit_h_min -10
_diffrn_reflns_limit_k_max 18
_diffrn_reflns_limit_k_min -18
_diffrn_reflns_limit_l_max 9
_diffrn_reflns_limit_l_min -9
_diffrn_reflns_number 16158
_diffrn_reflns_theta_full 28.70
_diffrn_reflns_theta_max 28.70
_diffrn_reflns_theta_min 3.79
_diffrn_standards_decay_% 0
_exptl_absorpt_coefficient_mu 2.136
_exptl_absorpt_correction_T_max 0.583
_exptl_absorpt_correction_T_min 0.483
_exptl_absorpt_correction_type multi-scan
_exptl_absorpt_process_details
;
multi-scan from symmetry-related measurements 
 Sortav (Blessing 1995, 1997)
;
_exptl_crystal_colour violet
_exptl_crystal_density_diffrn 1.880
_exptl_crystal_density_method 'not measured'
_exptl_crystal_description block
_exptl_crystal_F_000 460
_exptl_crystal_size_max 0.50
_exptl_crystal_size_mid 0.40
_exptl_crystal_size_min 0.26
_refine_diff_density_max 0.399
_refine_diff_density_min -0.405
_refine_diff_density_rms 0.072
_refine_ls_abs_structure_details 'Flack H D (1983), Acta Cryst. A39, 876-881'
_refine_ls_abs_structure_Flack -0.014(14)
_refine_ls_extinction_coef 0.0277(14)
_refine_ls_extinction_expression Fc^*^=kFc[1+0.001xFc^2^\l^3^/sin(2\q)]^-1/4^
_refine_ls_extinction_method SHELXL
_refine_ls_goodness_of_fit_ref 0.988
_refine_ls_hydrogen_treatment constr.
_refine_ls_matrix_type full
_refine_ls_number_parameters 117
_refine_ls_number_reflns 2071
_refine_ls_number_restraints 5
_refine_ls_restrained_S_all 0.989
_refine_ls_R_factor_all 0.0361
_refine_ls_R_factor_gt 0.0244
_refine_ls_shift/su_max 0.001
_refine_ls_shift/su_mean 0.000
_refine_ls_structure_factor_coef Fsqd
_refine_ls_weighting_details 'calc w=1/[\s^2^(Fo^2^)+(0.0231P)^2^+0.0000P] where P=(Fo^2^+2Fc^2^)/3'
_refine_ls_weighting_scheme calc
_refine_ls_wR_factor_gt 0.0458
_refine_ls_wR_factor_ref 0.0474
_reflns_number_gt 1771
_reflns_number_total 2071
_reflns_threshold_expression >2sigma(I)
_cod_data_source_file c3qi00034f.txt
_cod_data_source_block 3Co-110K
_cod_depositor_comments
;
The following automatic conversions were performed:

data item '_symmetry_cell_setting' value 'Orthorhombic' was changed
to 'orthorhombic' in accordance with the
/home/saulius/struct/COD-crude-data/automatic-downloads/DataCite-retrospective/RSC/depositions/lib/dictionaries/cif_core.dic
dictionary named 'cif_core.dic' version 2.4.2 last updated on
2011-04-26.

Automatic conversion script
Id: cif_fix_values 6909 2019-04-08 15:41:33Z antanas 
;
_cod_original_sg_symbol_H-M 'P 2(1)2(1)2(1)'
_cod_database_code 4350730

loop_
_symmetry_equiv_pos_as_xyz
'x, y, z'
'-x+1/2, -y, z+1/2'
'-x, y+1/2, -z+1/2'
'x+1/2, -y+1/2, -z'

loop_
_atom_site_label
_atom_site_type_symbol
_atom_site_fract_x
_atom_site_fract_y
_atom_site_fract_z
_atom_site_U_iso_or_equiv
_atom_site_adp_type
_atom_site_occupancy
_atom_site_symmetry_multiplicity
_atom_site_calc_flag
_atom_site_refinement_flags
Co1 Co 0.21919(3) 0.335406(18) 0.75969(3) 0.00988(9) Uani 1 1 d .
O1 O 0.10451(18) 0.22848(10) 0.60839(19) 0.0169(3) Uani 1 1 d .
O2 O -0.07429(17) 0.16384(10) 0.41139(17) 0.0160(3) Uani 1 1 d .
O3 O 0.30674(17) 0.21147(10) 0.90291(18) 0.0137(3) Uani 1 1 d .
O4 O 0.50341(17) 0.14450(9) 1.07831(18) 0.0154(3) Uani 1 1 d .
O5 O 0.11168(19) 0.45314(10) 0.61960(18) 0.0151(3) Uani 1 1 d .
O6 O 0.13201(17) 0.57273(10) 0.41822(18) 0.0153(3) Uani 1 1 d .
C1 C -0.0156(2) 0.23405(15) 0.4987(3) 0.0142(4) Uani 1 1 d .
H1 H -0.0658 0.2956 0.4802 0.017 Uiso 1 1 calc R
C2 C 0.4428(3) 0.21412(15) 0.9910(3) 0.0146(4) Uani 1 1 d .
H2 H 0.5038 0.2732 0.9912 0.017 Uiso 1 1 calc R
C3 C 0.1941(3) 0.50501(13) 0.5094(2) 0.0148(5) Uani 1 1 d .
H3 H 0.3107 0.4918 0.4947 0.018 Uiso 1 1 calc R
N1 N 0.18208(19) 0.03644(12) 0.7343(2) 0.0171(4) Uani 1 1 d D
H11 H 0.0727 0.0262 0.7659 0.026 Uiso 1 1 calc R
H12 H 0.1924 0.0344 0.6103 0.026 Uiso 1 1 calc R
H13 H 0.2154 0.0954 0.7759 0.026 Uiso 1 1 calc R
N2 N 0.2874(2) -0.03841(13) 0.8159(2) 0.0195(4) Uani 1 1 d D
H21 H 0.3944(10) -0.0305(10) 0.778(3) 0.029 Uiso 1 1 d D
H22 H 0.2471(18) -0.0964(6) 0.769(2) 0.029 Uiso 1 1 d D

loop_
_atom_site_aniso_label
_atom_site_aniso_U_11
_atom_site_aniso_U_22
_atom_site_aniso_U_33
_atom_site_aniso_U_23
_atom_site_aniso_U_13
_atom_site_aniso_U_12
Co1 0.01092(13) 0.00815(12) 0.01056(12) -0.00005(14) 0.00008(12) -0.00002(10)
O1 0.0191(8) 0.0136(8) 0.0181(7) -0.0016(6) -0.0084(6) 0.0010(6)
O2 0.0171(7) 0.0124(7) 0.0183(6) -0.0024(7) -0.0052(6) -0.0005(7)
O3 0.0150(8) 0.0118(7) 0.0142(7) 0.0007(6) -0.0023(6) -0.0003(6)
O4 0.0157(7) 0.0125(8) 0.0180(7) 0.0038(6) -0.0052(6) -0.0004(6)
O5 0.0170(8) 0.0125(7) 0.0158(7) 0.0037(6) 0.0040(6) 0.0013(6)
O6 0.0148(8) 0.0125(8) 0.0184(7) 0.0053(7) 0.0008(6) 0.0001(6)
C1 0.0140(11) 0.0127(11) 0.0160(9) 0.0005(10) -0.0006(9) 0.0017(9)
C2 0.0163(12) 0.0128(10) 0.0146(10) -0.0007(10) -0.0005(9) -0.0015(9)
C3 0.0161(12) 0.0124(10) 0.0158(10) 0.0003(9) 0.0016(9) 0.0018(10)
N1 0.0161(9) 0.0141(8) 0.0212(9) -0.0001(9) -0.0011(9) 0.0001(6)
N2 0.0184(9) 0.0142(9) 0.0259(9) 0.0019(7) -0.0015(8) 0.0037(8)

loop_
_atom_type_symbol
_atom_type_description
_atom_type_scat_dispersion_real
_atom_type_scat_dispersion_imag
_atom_type_scat_source
C C 0.0033 0.0016 'International Tables Vol C Tables 4.2.6.8 and 6.1.1.4'
H H 0.0000 0.0000 'International Tables Vol C Tables 4.2.6.8 and 6.1.1.4'
N N 0.0061 0.0033 'International Tables Vol C Tables 4.2.6.8 and 6.1.1.4'
O O 0.0106 0.0060 'International Tables Vol C Tables 4.2.6.8 and 6.1.1.4'
Co Co 0.3494 0.9721 'International Tables Vol C Tables 4.2.6.8 and 6.1.1.4'

loop_
_geom_angle_atom_site_label_1
_geom_angle_atom_site_label_2
_geom_angle_atom_site_label_3
_geom_angle
_geom_angle_site_symmetry_1
_geom_angle_site_symmetry_3
O1 Co1 O2 91.75(5) . 4_556
O1 Co1 O6 170.45(6) . 2_565
O2 Co1 O6 83.24(5) 4_556 2_565
O1 Co1 O4 92.07(5) . 4_457
O2 Co1 O4 171.67(5) 4_556 4_457
O6 Co1 O4 93.97(5) 2_565 4_457
O1 Co1 O5 96.64(5) . .
O2 Co1 O5 91.40(5) 4_556 .
O6 Co1 O5 91.62(6) 2_565 .
O4 Co1 O5 80.80(5) 4_457 .
O1 Co1 O3 80.17(5) . .
O2 Co1 O3 92.40(5) 4_556 .
O6 Co1 O3 91.89(5) 2_565 .
O4 Co1 O3 95.55(5) 4_457 .
O5 Co1 O3 175.11(6) . .
C1 O1 Co1 129.66(14) . .
C1 O2 Co1 126.92(13) . 4_456
C2 O3 Co1 120.60(13) . .
C2 O4 Co1 119.94(13) . 4_557
C3 O5 Co1 122.66(13) . .
C3 O6 Co1 121.87(13) . 2_564
O1 C1 O2 124.29(19) . .
O1 C1 H1 117.9 . .
O2 C1 H1 117.9 . .
O4 C2 O3 124.7(2) . .
O4 C2 H2 117.7 . .
O3 C2 H2 117.7 . .
O6 C3 O5 124.10(19) . .
O6 C3 H3 117.9 . .
O5 C3 H3 117.9 . .
N2 N1 H11 109.5 . .
N2 N1 H12 109.5 . .
H11 N1 H12 109.5 . .
N2 N1 H13 109.5 . .
H11 N1 H13 109.5 . .
H12 N1 H13 109.5 . .
N1 N2 H21 109.3(9) . .
N1 N2 H22 105.4(8) . .
H21 N2 H22 108.5(11) . .

loop_
_geom_bond_atom_site_label_1
_geom_bond_atom_site_label_2
_geom_bond_distance
_geom_bond_site_symmetry_2
Co1 O1 2.0587(14) .
Co1 O2 2.0620(13) 4_556
Co1 O6 2.0861(13) 2_565
Co1 O4 2.1010(13) 4_457
Co1 O5 2.1043(14) .
Co1 O3 2.1252(13) .
O1 C1 1.249(2) .
O2 C1 1.252(2) .
O2 Co1 2.0620(13) 4_456
O3 C2 1.258(2) .
O4 C2 1.252(2) .
O4 Co1 2.1010(13) 4_557
O5 C3 1.262(2) .
O6 C3 1.251(2) .
O6 Co1 2.0861(13) 2_564
C1 H1 0.9500 .
C2 H2 0.9500 .
C3 H3 0.9500 .
N1 N2 1.458(2) .
N1 H11 0.9100 .
N1 H12 0.9100 .
N1 H13 0.9100 .
N2 H21 0.900(8) .
N2 H22 0.928(8) .

loop_
_geom_hbond_atom_site_label_D
_geom_hbond_atom_site_label_H
_geom_hbond_atom_site_label_A
_geom_hbond_distance_DH
_geom_hbond_distance_HA
_geom_hbond_distance_DA
_geom_hbond_angle_DHA
_geom_hbond_site_symmetry_A
N1 H11 O5 0.91 1.97 2.813(2) 154.0 3_546
N1 H12 N2 0.91 2.16 3.065(2) 176.7 2_554
N1 H13 O3 0.91 1.99 2.891(2) 169.9 .
N1 H13 O1 0.91 2.38 2.878(2) 114.5 .
N2 H21 O6 0.900(8) 2.441(13) 3.263(2) 151.7(16) 4_556
N2 H22 O4 0.928(8) 2.519(12) 3.240(2) 134.7(9) 2_554
N2 H21 O2 0.900(8) 2.527(12) 2.948(2) 109.2(10) 2
